data_7045343
loop_
_publ_author_name
'Adonin, Sergey A.'
'Gorokh, Igor D.'
'Novikov, Alexander S.'
'Samsonenko, Denis G.'
'Plyusnin, Pavel E.'
'Sokolov, Maxim N.'
'Fedin, Vladimir P.'

_publ_section_title
;
 Bromine-rich complexes of bismuth: experimental and theoretical studies.
;
_journal_issue 8
_journal_name_full 'Dalton transactions (Cambridge, England : 2003)'
_journal_page_first 2683
_journal_page_last 2689
_journal_paper_doi 10.1039/c7dt04779g
_journal_volume 47
_journal_year 2018
_chemical_formula_sum 'C21 H30 Bi Br8 N3'
_chemical_formula_weight 1172.74
_space_group_crystal_system monoclinic
_space_group_IT_number 14
_space_group_name_Hall '-P 2yn'
_space_group_name_H-M_alt 'P 1 21/n 1'
_symmetry_space_group_name_Hall '-P 2yn'
_symmetry_space_group_name_H-M 'P 1 21/n 1'
_atom_sites_solution_hydrogens geom
_atom_sites_solution_primary dual
_atom_sites_solution_secondary difmap
_audit_creation_method SHELXL-2017/1
_audit_update_record
;
2017-12-04 deposited with the CCDC.
2018-01-22 downloaded from the CCDC.
;
_cell_angle_alpha 90
_cell_angle_beta 90.857(2)
_cell_angle_gamma 90
_cell_formula_units_Z 4
_cell_length_a 10.2266(2)
_cell_length_b 17.8388(4)
_cell_length_c 17.6539(4)
_cell_measurement_reflns_used 5767
_cell_measurement_temperature 130(2)
_cell_measurement_theta_max 29.22
_cell_measurement_theta_min 3.81
_cell_volume 3220.25(12)
_computing_cell_refinement 'CrysAlisPro 1.171.38.41 (Rigaku OD, 2015)'
_computing_data_collection 'CrysAlisPro 1.171.38.41 (Rigaku OD, 2015)'
_computing_data_reduction 'CrysAlisPro 1.171.38.41 (Rigaku OD, 2015)'
_computing_molecular_graphics 'ShelXle (H\"ubschle, 2011)'
_computing_publication_material 'CIFTAB-2014 (Sheldrick, 2015)'
_computing_structure_refinement 'SHELXL-2017 (Sheldrick, 2015)'
_computing_structure_solution 'SHELXT-2014 (Sheldrick, 2015)'
_diffrn_ambient_temperature 130(2)
_diffrn_detector 'CCD plate'
_diffrn_detector_area_resol_mean 10.6168
_diffrn_detector_type AtlasS2
_diffrn_measured_fraction_theta_full 0.992
_diffrn_measured_fraction_theta_max 0.844
_diffrn_measurement_device 'four-circle diffractometer'
_diffrn_measurement_device_type 'New Xcalibur, AtlasS2'
_diffrn_measurement_method '\w scans'
_diffrn_radiation_monochromator graphite
_diffrn_radiation_probe x-ray
_diffrn_radiation_source 'fine-focus sealed tube'
_diffrn_radiation_type MoK\a
_diffrn_radiation_wavelength 0.71073
_diffrn_reflns_av_R_equivalents 0.0243
_diffrn_reflns_av_unetI/netI 0.0358
_diffrn_reflns_Laue_measured_fraction_full 0.992
_diffrn_reflns_Laue_measured_fraction_max 0.844
_diffrn_reflns_limit_h_max 14
_diffrn_reflns_limit_h_min -12
_diffrn_reflns_limit_k_max 23
_diffrn_reflns_limit_k_min -13
_diffrn_reflns_limit_l_max 17
_diffrn_reflns_limit_l_min -23
_diffrn_reflns_number 17474
_diffrn_reflns_point_group_measured_fraction_full 0.992
_diffrn_reflns_point_group_measured_fraction_max 0.844
_diffrn_reflns_theta_full 25.500
_diffrn_reflns_theta_max 29.545
_diffrn_reflns_theta_min 3.616
_diffrn_source 'sealed X-ray tube'
_exptl_absorpt_coefficient_mu 15.417
_exptl_absorpt_correction_T_max 1.00000
_exptl_absorpt_correction_T_min 0.40281
_exptl_absorpt_correction_type multi-scan
_exptl_absorpt_process_details
;
CrysAlisPro 1.171.38.41 (Rigaku Oxford Diffraction, 2015)
Empirical absorption correction using spherical harmonics,
implemented in SCALE3 ABSPACK scaling algorithm.
;
_exptl_crystal_colour yellow
_exptl_crystal_density_diffrn 2.419
_exptl_crystal_description block
_exptl_crystal_F_000 2160
_exptl_crystal_size_max 0.34
_exptl_crystal_size_mid 0.16
_exptl_crystal_size_min 0.14
_refine_diff_density_max 1.118
_refine_diff_density_min -1.357
_refine_diff_density_rms 0.156
_refine_ls_extinction_method none
_refine_ls_goodness_of_fit_ref 1.020
_refine_ls_hydrogen_treatment constr
_refine_ls_matrix_type full
_refine_ls_number_parameters 304
_refine_ls_number_reflns 7605
_refine_ls_number_restraints 0
_refine_ls_restrained_S_all 1.020
_refine_ls_R_factor_all 0.0425
_refine_ls_R_factor_gt 0.0277
_refine_ls_shift/su_max 0.004
_refine_ls_shift/su_mean 0.000
_refine_ls_structure_factor_coef Fsqd
_refine_ls_weighting_details 'w=1/[\s^2^(Fo^2^)+(0.0235P)^2^] where P=(Fo^2^+2Fc^2^)/3'
_refine_ls_weighting_scheme calc
_refine_ls_wR_factor_gt 0.0546
_refine_ls_wR_factor_ref 0.0591
_reflns_Friedel_coverage 0.000
_reflns_number_gt 6054
_reflns_number_total 7605
_reflns_threshold_expression >2\s(I)
_cod_data_source_file c7dt04779g2.cif
_cod_data_source_block IG137
_cod_depositor_comments 'Adding full bibliography for 7045343--7045345.cif.'
_cod_original_cell_volume 3220.24(13)
_cod_database_code 7045343
_shelx_shelxl_version_number 2017/1
_shelx_space_group_comment
;
The symmetry employed for this shelxl refinement is uniquely defined
by the following loop, which should always be used as a source of
symmetry information in preference to the above space-group names.
They are only intended as comments.
;
_shelx_estimated_absorpt_t_min 0.077
_shelx_estimated_absorpt_t_max 0.221

loop_
_space_group_symop_operation_xyz
'x, y, z'
'-x+1/2, y+1/2, -z+1/2'
'-x, -y, -z'
'x-1/2, -y-1/2, z-1/2'

loop_
_atom_site_label
_atom_site_type_symbol
_atom_site_fract_x
_atom_site_fract_y
_atom_site_fract_z
_atom_site_U_iso_or_equiv
_atom_site_adp_type
_atom_site_occupancy
_atom_site_site_symmetry_order
_atom_site_calc_flag
_atom_site_refinement_flags_posn
_atom_site_refinement_flags_adp
Bi1 Bi 0.75187(2) 0.74870(2) 0.39114(2) 0.01324(4) Uani 1 1 d . .
Br1 Br 0.74988(4) 0.86210(2) 0.26837(2) 0.01866(9) Uani 1 1 d . .
Br2 Br 0.74283(3) 0.86640(2) 0.50584(2) 0.01719(9) Uani 1 1 d . .
Br3 Br 1.01509(4) 0.74973(2) 0.39792(2) 0.02344(10) Uani 1 1 d . .
Br4 Br 0.74270(3) 0.63772(2) 0.50148(2) 0.01792(9) Uani 1 1 d . .
Br5 Br 0.73802(4) 0.63719(2) 0.27674(2) 0.02162(9) Uani 1 1 d . .
Br6 Br 0.45576(4) 0.76546(2) 0.41098(2) 0.02198(10) Uani 1 1 d . .
Br7 Br 0.33877(3) 0.66302(2) 0.32588(2) 0.01742(9) Uani 1 1 d . .
Br8 Br 0.22777(4) 0.57280(3) 0.24421(3) 0.03006(11) Uani 1 1 d . .
N1 N 0.7612(3) 1.00914(19) 0.38063(17) 0.0174(7) Uani 1 1 d . .
H1 H 0.758879 0.974494 0.345151 0.021 Uiso 1 1 calc R U
C11 C 0.9971(4) 0.9981(3) 0.3685(2) 0.0319(11) Uani 1 1 d . .
H11A H 1.077210 1.018288 0.391865 0.048 Uiso 1 1 calc R U
H11B H 0.996177 1.009239 0.314150 0.048 Uiso 1 1 calc R U
H11C H 0.994094 0.943751 0.376075 0.048 Uiso 1 1 calc R U
C12 C 0.8797(4) 1.0338(2) 0.4047(2) 0.0212(9) Uani 1 1 d . .
C13 C 0.8841(4) 1.0877(2) 0.4593(2) 0.0254(10) Uani 1 1 d . .
H13 H 0.965934 1.105825 0.477693 0.030 Uiso 1 1 calc R U
C14 C 0.7695(4) 1.1156(3) 0.4876(2) 0.0298(10) Uani 1 1 d . .
H14 H 0.772068 1.153736 0.525214 0.036 Uiso 1 1 calc R U
C15 C 0.6496(4) 1.0882(2) 0.4613(2) 0.0251(10) Uani 1 1 d . .
H15 H 0.570332 1.107304 0.481015 0.030 Uiso 1 1 calc R U
C16 C 0.6467(4) 1.0339(2) 0.4072(2) 0.0186(9) Uani 1 1 d . .
C17 C 0.5259(4) 0.9987(3) 0.3747(2) 0.0263(10) Uani 1 1 d . .
H17A H 0.448968 1.019737 0.399412 0.040 Uiso 1 1 calc R U
H17B H 0.528818 0.944427 0.383153 0.040 Uiso 1 1 calc R U
H17C H 0.520527 1.008839 0.320168 0.040 Uiso 1 1 calc R U
N2 N 0.7476(3) 0.75044(18) 0.65609(18) 0.0179(7) Uani 1 1 d . .
H2 H 0.745749 0.788715 0.624642 0.021 Uiso 1 1 calc R U
C21 C 0.5120(4) 0.7641(3) 0.6542(3) 0.0307(11) Uani 1 1 d . .
H21A H 0.434932 0.735104 0.668563 0.046 Uiso 1 1 calc R U
H21B H 0.513808 0.769198 0.598938 0.046 Uiso 1 1 calc R U
H21C H 0.508085 0.813999 0.677356 0.046 Uiso 1 1 calc R U
C22 C 0.6330(4) 0.7246(2) 0.6812(2) 0.0206(9) Uani 1 1 d . .
C23 C 0.6361(4) 0.6652(2) 0.7304(2) 0.0281(10) Uani 1 1 d . .
H23 H 0.556925 0.645766 0.749882 0.034 Uiso 1 1 calc R U
C24 C 0.7539(4) 0.6338(2) 0.7516(2) 0.0303(11) Uani 1 1 d . .
H24 H 0.755778 0.592225 0.785240 0.036 Uiso 1 1 calc R U
C25 C 0.8689(4) 0.6622(2) 0.7242(2) 0.0242(9) Uani 1 1 d . .
H25 H 0.950164 0.640388 0.738978 0.029 Uiso 1 1 calc R U
C26 C 0.8659(4) 0.7218(2) 0.6757(2) 0.0177(8) Uani 1 1 d . .
C27 C 0.9830(4) 0.7591(2) 0.6431(2) 0.0265(10) Uani 1 1 d . .
H27A H 1.062456 0.733654 0.661140 0.040 Uiso 1 1 calc R U
H27B H 0.985411 0.811728 0.659029 0.040 Uiso 1 1 calc R U
H27C H 0.978015 0.756497 0.587659 0.040 Uiso 1 1 calc R U
N3 N 0.7501(3) 0.48547(19) 0.38912(17) 0.0176(7) Uani 1 1 d . .
H3 H 0.745726 0.525792 0.360482 0.021 Uiso 1 1 calc R U
C31 C 0.5141(4) 0.4917(3) 0.3843(2) 0.0278(10) Uani 1 1 d . .
H31A H 0.438689 0.463793 0.402985 0.042 Uiso 1 1 calc R U
H31B H 0.510883 0.492910 0.328756 0.042 Uiso 1 1 calc R U
H31C H 0.511915 0.543078 0.403913 0.042 Uiso 1 1 calc R U
C32 C 0.6375(4) 0.4542(2) 0.4103(2) 0.0189(9) Uani 1 1 d . .
C33 C 0.6437(4) 0.3917(2) 0.4554(2) 0.0238(9) Uani 1 1 d . .
H33 H 0.565641 0.368582 0.472363 0.029 Uiso 1 1 calc R U
C34 C 0.7642(4) 0.3625(3) 0.4761(2) 0.0271(10) Uani 1 1 d . .
H34 H 0.769315 0.318369 0.506139 0.032 Uiso 1 1 calc R U
C35 C 0.8763(4) 0.3973(2) 0.4533(2) 0.0244(10) Uani 1 1 d . .
H35 H 0.959134 0.378081 0.468616 0.029 Uiso 1 1 calc R U
C36 C 0.8693(4) 0.4595(2) 0.4085(2) 0.0214(9) Uani 1 1 d . .
C37 C 0.9866(4) 0.5028(3) 0.3800(2) 0.0302(11) Uani 1 1 d . .
H37A H 1.066895 0.481717 0.402176 0.045 Uiso 1 1 calc R U
H37B H 0.978845 0.555578 0.394619 0.045 Uiso 1 1 calc R U
H37C H 0.989642 0.499014 0.324631 0.045 Uiso 1 1 calc R U

loop_
_atom_site_aniso_label
_atom_site_aniso_U_11
_atom_site_aniso_U_22
_atom_site_aniso_U_33
_atom_site_aniso_U_23
_atom_site_aniso_U_13
_atom_site_aniso_U_12
Bi1 0.01704(8) 0.01342(8) 0.00925(8) 0.00031(6) 0.00023(5) 0.00019(5)
Br1 0.0262(2) 0.0181(2) 0.0117(2) 0.00128(17) 0.00026(15) 0.00045(15)
Br2 0.02333(19) 0.0158(2) 0.0124(2) 0.00056(17) -0.00058(15) -0.00034(15)
Br3 0.01745(19) 0.0299(2) 0.0230(2) 0.0055(2) 0.00090(16) 0.00173(16)
Br4 0.0270(2) 0.0155(2) 0.0113(2) 0.00103(16) 0.00140(15) -0.00033(15)
Br5 0.0356(2) 0.0171(2) 0.0122(2) -0.00085(17) 0.00027(16) -0.00094(16)
Br6 0.0197(2) 0.0266(2) 0.0196(2) -0.00403(19) -0.00034(16) -0.00064(15)
Br7 0.01983(18) 0.0177(2) 0.0148(2) 0.00256(17) 0.00177(15) 0.00124(15)
Br8 0.0343(2) 0.0243(2) 0.0316(3) -0.0080(2) 0.00199(19) -0.00714(18)
N1 0.0281(18) 0.0161(18) 0.0081(16) 0.0019(14) -0.0002(13) -0.0015(14)
C11 0.023(2) 0.046(3) 0.027(3) -0.008(2) 0.0053(19) -0.0055(19)
C12 0.022(2) 0.024(2) 0.018(2) 0.0064(19) 0.0019(17) -0.0037(17)
C13 0.026(2) 0.025(2) 0.025(2) -0.002(2) -0.0008(18) -0.0072(18)
C14 0.041(3) 0.022(2) 0.027(3) -0.011(2) -0.001(2) -0.0018(19)
C15 0.026(2) 0.024(2) 0.025(2) -0.004(2) 0.0003(18) 0.0063(17)
C16 0.023(2) 0.016(2) 0.017(2) 0.0047(18) 0.0010(16) 0.0031(16)
C17 0.021(2) 0.033(3) 0.025(2) -0.003(2) -0.0080(17) 0.0026(18)
N2 0.0258(18) 0.0200(19) 0.0078(16) -0.0003(15) -0.0013(13) 0.0014(14)
C21 0.026(2) 0.034(3) 0.032(3) 0.001(2) 0.003(2) 0.0002(18)
C22 0.027(2) 0.022(2) 0.013(2) -0.0075(19) 0.0047(17) -0.0017(17)
C23 0.042(3) 0.021(2) 0.022(2) -0.001(2) 0.0112(19) -0.0064(19)
C24 0.052(3) 0.017(2) 0.023(3) 0.002(2) 0.002(2) 0.002(2)
C25 0.037(2) 0.017(2) 0.019(2) -0.0040(19) -0.0024(18) 0.0057(18)
C26 0.025(2) 0.019(2) 0.0088(19) -0.0060(18) -0.0005(16) 0.0026(16)
C27 0.021(2) 0.032(3) 0.026(3) -0.004(2) -0.0035(18) 0.0016(18)
N3 0.0273(18) 0.0107(17) 0.0150(18) 0.0007(14) 0.0032(14) 0.0015(13)
C31 0.024(2) 0.027(3) 0.032(3) 0.003(2) -0.0029(18) 0.0028(18)
C32 0.025(2) 0.017(2) 0.015(2) -0.0045(18) 0.0007(16) 0.0013(16)
C33 0.027(2) 0.025(2) 0.020(2) 0.002(2) 0.0040(18) 0.0005(18)
C34 0.038(2) 0.025(3) 0.019(2) 0.010(2) 0.0029(19) 0.0073(19)
C35 0.026(2) 0.029(3) 0.018(2) 0.000(2) -0.0002(17) 0.0090(18)
C36 0.027(2) 0.024(2) 0.013(2) -0.0038(19) 0.0004(17) 0.0028(17)
C37 0.027(2) 0.033(3) 0.031(3) 0.000(2) 0.0055(19) -0.0039(19)

loop_
_atom_type_symbol
_atom_type_description
_atom_type_scat_dispersion_real
_atom_type_scat_dispersion_imag
_atom_type_scat_source
C C 0.0033 0.0016 'International Tables Vol C Tables 4.2.6.8 and 6.1.1.4'
H H 0.0000 0.0000 'International Tables Vol C Tables 4.2.6.8 and 6.1.1.4'
N N 0.0061 0.0033 'International Tables Vol C Tables 4.2.6.8 and 6.1.1.4'
Br Br -0.2901 2.4595 'International Tables Vol C Tables 4.2.6.8 and 6.1.1.4'
Bi Bi -4.1077 10.2566 'International Tables Vol C Tables 4.2.6.8 and 6.1.1.4'

loop_
_geom_angle_atom_site_label_1
_geom_angle_atom_site_label_2
_geom_angle_atom_site_label_3
_geom_angle
_geom_angle_publ_flag
Br1 Bi1 Br6 91.204(11) yes
Br2 Bi1 Br1 90.937(12) yes
Br2 Bi1 Br6 78.998(11) yes
Br3 Bi1 Br1 91.360(12) yes
Br3 Bi1 Br2 90.357(12) yes
Br3 Bi1 Br4 91.024(12) yes
Br3 Bi1 Br5 94.341(13) yes
Br3 Bi1 Br6 169.089(13) yes
Br4 Bi1 Br1 176.654(12) yes
Br4 Bi1 Br2 91.396(12) yes
Br4 Bi1 Br5 89.867(12) yes
Br4 Bi1 Br6 86.887(12) yes
Br5 Bi1 Br1 87.612(12) yes
Br5 Bi1 Br2 175.113(11) yes
Br5 Bi1 Br6 96.360(12) yes
Br7 Br6 Bi1 107.885(15) yes
Br8 Br7 Br6 177.66(2) yes
C12 N1 H1 117.7 ?
C16 N1 H1 117.7 ?
C16 N1 C12 124.5(4) ?
H11A C11 H11B 109.5 ?
H11A C11 H11C 109.5 ?
H11B C11 H11C 109.5 ?
C12 C11 H11A 109.5 ?
C12 C11 H11B 109.5 ?
C12 C11 H11C 109.5 ?
N1 C12 C11 116.5(4) ?
N1 C12 C13 118.1(3) ?
C13 C12 C11 125.4(4) ?
C12 C13 H13 120.2 ?
C12 C13 C14 119.6(4) ?
C14 C13 H13 120.2 ?
C13 C14 H14 119.9 ?
C13 C14 C15 120.1(4) ?
C15 C14 H14 119.9 ?
C14 C15 H15 120.2 ?
C16 C15 C14 119.6(4) ?
C16 C15 H15 120.2 ?
N1 C16 C15 118.0(4) ?
N1 C16 C17 116.7(4) ?
C15 C16 C17 125.3(4) ?
C16 C17 H17A 109.5 ?
C16 C17 H17B 109.5 ?
C16 C17 H17C 109.5 ?
H17A C17 H17B 109.5 ?
H17A C17 H17C 109.5 ?
H17B C17 H17C 109.5 ?
C22 N2 H2 117.7 ?
C22 N2 C26 124.6(4) ?
C26 N2 H2 117.7 ?
H21A C21 H21B 109.5 ?
H21A C21 H21C 109.5 ?
H21B C21 H21C 109.5 ?
C22 C21 H21A 109.5 ?
C22 C21 H21B 109.5 ?
C22 C21 H21C 109.5 ?
N2 C22 C21 117.1(4) ?
N2 C22 C23 117.6(4) ?
C23 C22 C21 125.3(4) ?
C22 C23 H23 120.0 ?
C22 C23 C24 120.0(4) ?
C24 C23 H23 120.0 ?
C23 C24 H24 119.8 ?
C25 C24 C23 120.3(4) ?
C25 C24 H24 119.8 ?
C24 C25 H25 120.1 ?
C26 C25 C24 119.7(4) ?
C26 C25 H25 120.1 ?
N2 C26 C25 117.8(4) ?
N2 C26 C27 116.9(4) ?
C25 C26 C27 125.4(4) ?
C26 C27 H27A 109.5 ?
C26 C27 H27B 109.5 ?
C26 C27 H27C 109.5 ?
H27A C27 H27B 109.5 ?
H27A C27 H27C 109.5 ?
H27B C27 H27C 109.5 ?
C32 N3 H3 117.7 ?
C32 N3 C36 124.5(4) ?
C36 N3 H3 117.7 ?
H31A C31 H31B 109.5 ?
H31A C31 H31C 109.5 ?
H31B C31 H31C 109.5 ?
C32 C31 H31A 109.5 ?
C32 C31 H31B 109.5 ?
C32 C31 H31C 109.5 ?
N3 C32 C31 116.9(4) ?
N3 C32 C33 118.0(3) ?
C33 C32 C31 125.0(4) ?
C32 C33 H33 120.2 ?
C32 C33 C34 119.5(4) ?
C34 C33 H33 120.2 ?
C33 C34 H34 120.1 ?
C35 C34 C33 119.9(4) ?
C35 C34 H34 120.1 ?
C34 C35 H35 119.9 ?
C36 C35 C34 120.2(4) ?
C36 C35 H35 119.9 ?
N3 C36 C35 117.8(4) ?
N3 C36 C37 117.3(4) ?
C35 C36 C37 124.9(4) ?
C36 C37 H37A 109.5 ?
C36 C37 H37B 109.5 ?
C36 C37 H37C 109.5 ?
H37A C37 H37B 109.5 ?
H37A C37 H37C 109.5 ?
H37B C37 H37C 109.5 ?

loop_
_geom_bond_atom_site_label_1
_geom_bond_atom_site_label_2
_geom_bond_distance
_geom_bond_publ_flag
Bi1 Br1 2.9646(4) yes
Bi1 Br2 2.9194(4) yes
Bi1 Br3 2.6928(4) yes
Bi1 Br4 2.7799(4) yes
Bi1 Br5 2.8367(4) yes
Bi1 Br6 3.0682(4) yes
Br6 Br7 2.6408(6) yes
Br7 Br8 2.4308(6) yes
N1 H1 0.8800 ?
N1 C12 1.352(5) ?
N1 C16 1.341(5) ?
C11 H11A 0.9800 ?
C11 H11B 0.9800 ?
C11 H11C 0.9800 ?
C11 C12 1.508(5) ?
C12 C13 1.362(6) ?
C13 H13 0.9500 ?
C13 C14 1.375(6) ?
C14 H14 0.9500 ?
C14 C15 1.394(5) ?
C15 H15 0.9500 ?
C15 C16 1.361(6) ?
C16 C17 1.493(5) ?
C17 H17A 0.9800 ?
C17 H17B 0.9800 ?
C17 H17C 0.9800 ?
N2 H2 0.8800 ?
N2 C22 1.340(5) ?
N2 C26 1.354(5) ?
C21 H21A 0.9800 ?
C21 H21B 0.9800 ?
C21 H21C 0.9800 ?
C21 C22 1.496(6) ?
C22 C23 1.370(6) ?
C23 H23 0.9500 ?
C23 C24 1.376(6) ?
C24 H24 0.9500 ?
C24 C25 1.375(6) ?
C25 H25 0.9500 ?
C25 C26 1.366(6) ?
C26 C27 1.493(5) ?
C27 H27A 0.9800 ?
C27 H27B 0.9800 ?
C27 H27C 0.9800 ?
N3 H3 0.8800 ?
N3 C32 1.338(5) ?
N3 C36 1.344(5) ?
C31 H31A 0.9800 ?
C31 H31B 0.9800 ?
C31 H31C 0.9800 ?
C31 C32 1.495(5) ?
C32 C33 1.371(6) ?
C33 H33 0.9500 ?
C33 C34 1.382(5) ?
C34 H34 0.9500 ?
C34 C35 1.370(6) ?
C35 H35 0.9500 ?
C35 C36 1.363(6) ?
C36 C37 1.518(5) ?
C37 H37A 0.9800 ?
C37 H37B 0.9800 ?
C37 H37C 0.9800 ?
